data_2215552
loop_
_publ_author_name
'Wen, Decai'
'Ta, Honggui'
'Zhong, Chunlong'
'Xie, Tianyang'
'Wu, Linhua'

_publ_section_title Aqua(2,2'-bipyridine-\k^2^<i>N</i>,<i>N</i>')bis(5-chlorosalicylato-\k<i>O</i>)zinc(II)
_journal_coeditor_code HY2079
_journal_issue 10
_journal_name_full 'Acta Crystallographica Section E'
_journal_page_first m2446
_journal_page_last m2447
_journal_paper_doi 10.1107/S1600536807042316
_journal_volume 63
_journal_year 2007
_chemical_formula_iupac '[Zn (C7 H4 Cl O3)2 (C10 H8 N2) (H2 O)]'
_chemical_formula_moiety 'C24 H18 Cl2 N2 O7 Zn'
_chemical_formula_sum 'C24 H18 Cl2 N2 O7 Zn'
_chemical_formula_weight 582.67
_chemical_name_systematic
;
Aquabis(5-chlorosalicylato-\kO)(2,2'-bipyridine-\k^2^N,N')zinc(II)
;
_space_group_IT_number 2
_symmetry_cell_setting triclinic
_symmetry_space_group_name_Hall '-P 1'
_symmetry_space_group_name_H-M 'P -1'
_atom_sites_solution_hydrogens geom
_atom_sites_solution_primary direct
_atom_sites_solution_secondary difmap
_audit_creation_method SHELXL-97
_cell_angle_alpha 112.72(2)
_cell_angle_beta 93.208(19)
_cell_angle_gamma 97.93(2)
_cell_formula_units_Z 2
_cell_length_a 10.114(5)
_cell_length_b 11.141(6)
_cell_length_c 11.553(6)
_cell_measurement_reflns_used 4865
_cell_measurement_temperature 293(2)
_cell_measurement_theta_max 26.50
_cell_measurement_theta_min 3.06
_cell_volume 1180.8(11)
_computing_cell_refinement 'PROCESS-AUTO (Rigaku, 1998)'
_computing_data_collection 'PROCESS-AUTO (Rigaku, 1998)'
_computing_data_reduction 'PROCESS-AUTO (Rigaku, 1998)'
_computing_molecular_graphics 'SHELXTL-Plus (Sheldrick, 1990)'
_computing_publication_material 'SHELXL97 (Sheldrick, 1997)'
_computing_structure_refinement 'SHELXL97 (Sheldrick, 1997)'
_computing_structure_solution 'SHELXS97 (Sheldrick, 1997)'
_diffrn_ambient_temperature 293(2)
_diffrn_measured_fraction_theta_full 0.994
_diffrn_measured_fraction_theta_max 0.994
_diffrn_measurement_device_type 'Rigaku R-AXIS RAPID'
_diffrn_measurement_method \w
_diffrn_radiation_monochromator graphite
_diffrn_radiation_source 'rotation anode'
_diffrn_radiation_type MoK\a
_diffrn_radiation_wavelength 0.71073
_diffrn_reflns_av_R_equivalents 0.0228
_diffrn_reflns_av_sigmaI/netI 0.0305
_diffrn_reflns_limit_h_max 12
_diffrn_reflns_limit_h_min -12
_diffrn_reflns_limit_k_max 13
_diffrn_reflns_limit_k_min -13
_diffrn_reflns_limit_l_max 14
_diffrn_reflns_limit_l_min -14
_diffrn_reflns_number 10689
_diffrn_reflns_theta_full 26.50
_diffrn_reflns_theta_max 26.50
_diffrn_reflns_theta_min 3.06
_exptl_absorpt_coefficient_mu 1.316
_exptl_absorpt_correction_T_max 0.541
_exptl_absorpt_correction_T_min 0.511
_exptl_absorpt_correction_type multi-scan
_exptl_absorpt_process_details '(ABSCOR; Higashi, 1995)'
_exptl_crystal_colour yellow
_exptl_crystal_density_diffrn 1.639
_exptl_crystal_density_method 'not measured'
_exptl_crystal_description block
_exptl_crystal_F_000 592
_exptl_crystal_size_max 0.52
_exptl_crystal_size_mid 0.50
_exptl_crystal_size_min 0.47
_refine_diff_density_max 0.283
_refine_diff_density_min -0.627
_refine_ls_extinction_method none
_refine_ls_goodness_of_fit_ref 1.109
_refine_ls_hydrogen_treatment mixed
_refine_ls_matrix_type full
_refine_ls_number_parameters 337
_refine_ls_number_reflns 4865
_refine_ls_number_restraints 4
_refine_ls_restrained_S_all 1.109
_refine_ls_R_factor_all 0.0356
_refine_ls_R_factor_gt 0.0309
_refine_ls_shift/su_max 0.001
_refine_ls_shift/su_mean 0.000
_refine_ls_structure_factor_coef Fsqd
_refine_ls_weighting_details 'calc w=1/[\s^2^(Fo^2^)+(0.0575P)^2^+0.1147P] where P=(Fo^2^+2Fc^2^)/3'
_refine_ls_weighting_scheme calc
_refine_ls_wR_factor_gt 0.0922
_refine_ls_wR_factor_ref 0.0940
_reflns_number_gt 4269
_reflns_number_total 4865
_reflns_threshold_expression I>2\s(I)
_cod_data_source_file hy2079.cif
_cod_data_source_block I
_cod_database_code 2215552
_cod_database_fobs_code 2215552

loop_
_symmetry_equiv_pos_as_xyz
'x, y, z'
'-x, -y, -z'

loop_
_atom_site_type_symbol
_atom_site_label
_atom_site_fract_x
_atom_site_fract_y
_atom_site_fract_z
_atom_site_U_iso_or_equiv
_atom_site_adp_type
_atom_site_calc_flag
_atom_site_refinement_flags
_atom_site_occupancy
Zn Zn1 0.93725(2) 0.88977(2) 0.26799(2) 0.03437(9) Uani d . 1
N N1 1.07977(17) 0.94611(18) 0.15880(17) 0.0397(4) Uani d . 1
N N2 0.92448(17) 1.08927(17) 0.31238(16) 0.0377(4) Uani d . 1
O O1 0.84114(15) 0.89774(15) 0.42384(14) 0.0427(3) Uani d . 1
O O2 0.86926(16) 0.70100(16) 0.41829(16) 0.0491(4) Uani d . 1
O O3 0.7135(2) 0.58124(18) 0.51632(19) 0.0605(5) Uani d D 1
H H3B 0.781(2) 0.599(3) 0.486(3) 0.073 Uiso d D 1
O O4 0.78536(14) 0.77602(14) 0.13849(13) 0.0398(3) Uani d . 1
O O5 0.92178(15) 0.63737(17) 0.04523(16) 0.0528(4) Uani d . 1
O O6 0.83933(18) 0.4330(2) -0.14905(18) 0.0645(5) Uani d D 1
H H6B 0.889(3) 0.489(3) -0.088(2) 0.077 Uiso d D 1
O O7 1.06808(15) 0.78652(16) 0.31565(14) 0.0431(3) Uani d D 1
H H7B 1.019(2) 0.749(2) 0.351(2) 0.052 Uiso d D 1
H H7A 1.098(2) 0.7280(19) 0.2633(18) 0.052 Uiso d D 1
C C1 0.70639(19) 0.8041(2) 0.53918(18) 0.0356(4) Uani d . 1
C C2 0.6614(2) 0.6930(2) 0.5648(2) 0.0424(5) Uani d . 1
C C3 0.5595(3) 0.6961(3) 0.6410(2) 0.0548(6) Uani d . 1
H H3A 0.5278 0.6216 0.6560 0.066 Uiso calc R 1
C C4 0.5055(3) 0.8082(3) 0.6941(2) 0.0558(6) Uani d . 1
H H4A 0.4387 0.8105 0.7466 0.067 Uiso calc R 1
C C5 0.5500(2) 0.9180(2) 0.6698(2) 0.0466(5) Uani d . 1
C C6 0.6491(2) 0.9165(2) 0.59318(19) 0.0404(4) Uani d . 1
H H6A 0.6782 0.9910 0.5773 0.049 Uiso calc R 1
C C7 0.81292(19) 0.8010(2) 0.45482(18) 0.0360(4) Uani d . 1
C C8 0.6974(2) 0.58857(19) -0.04858(18) 0.0341(4) Uani d . 1
C C9 0.7182(2) 0.4718(2) -0.1443(2) 0.0428(5) Uani d . 1
C C10 0.6134(3) 0.3919(2) -0.2364(2) 0.0532(6) Uani d . 1
H H10A 0.6279 0.3143 -0.3000 0.064 Uiso calc R 1
C C11 0.4887(2) 0.4273(2) -0.2335(2) 0.0496(5) Uani d . 1
H H11A 0.4180 0.3732 -0.2942 0.060 Uiso calc R 1
C C12 0.4687(2) 0.5434(2) -0.1404(2) 0.0398(5) Uani d . 1
C C13 0.5701(2) 0.6234(2) -0.04767(18) 0.0355(4) Uani d . 1
H H13A 0.5541 0.7005 0.0156 0.043 Uiso calc R 1
C C14 0.8089(2) 0.6724(2) 0.05218(19) 0.0364(4) Uani d . 1
C C15 1.1575(2) 0.8696(2) 0.0834(2) 0.0483(5) Uani d . 1
H H15A 1.1523 0.7833 0.0771 0.058 Uiso calc R 1
C C16 1.2435(3) 0.9120(3) 0.0157(2) 0.0550(6) Uani d . 1
H H16A 1.2951 0.8554 -0.0364 0.066 Uiso calc R 1
C C17 1.2532(3) 1.0403(3) 0.0252(3) 0.0587(6) Uani d . 1
H H17A 1.3111 1.0720 -0.0203 0.070 Uiso calc R 1
C C18 1.1753(3) 1.1200(3) 0.1037(2) 0.0540(6) Uani d . 1
H H18A 1.1808 1.2072 0.1126 0.065 Uiso calc R 1
C C19 1.0892(2) 1.0712(2) 0.16902(19) 0.0376(4) Uani d . 1
C C20 1.0020(2) 1.1516(2) 0.25444(19) 0.0386(4) Uani d . 1
C C21 0.9986(3) 1.2815(2) 0.2744(2) 0.0517(6) Uani d . 1
H H21A 1.0529 1.3231 0.2336 0.062 Uiso calc R 1
C C22 0.9138(3) 1.3490(2) 0.3554(3) 0.0565(6) Uani d . 1
H H22A 0.9101 1.4364 0.3695 0.068 Uiso calc R 1
C C23 0.8360(3) 1.2871(3) 0.4143(2) 0.0553(6) Uani d . 1
H H23A 0.7785 1.3315 0.4693 0.066 Uiso calc R 1
C C24 0.8430(2) 1.1564(2) 0.3917(2) 0.0471(5) Uani d . 1
H H24A 0.7898 1.1142 0.4326 0.057 Uiso calc R 1
Cl Cl1 0.47871(7) 1.05894(8) 0.73805(8) 0.0718(2) Uani d . 1
Cl Cl2 0.31025(6) 0.58675(7) -0.14145(7) 0.06070(18) Uani d . 1

loop_
_atom_site_aniso_label
_atom_site_aniso_U_11
_atom_site_aniso_U_22
_atom_site_aniso_U_33
_atom_site_aniso_U_12
_atom_site_aniso_U_13
_atom_site_aniso_U_23
Zn1 0.03880(14) 0.02641(14) 0.03341(14) 0.00365(9) 0.00601(9) 0.00750(10)
N1 0.0443(9) 0.0303(9) 0.0408(9) 0.0028(7) 0.0071(8) 0.0112(8)
N2 0.0434(9) 0.0299(9) 0.0340(8) 0.0064(7) -0.0002(7) 0.0073(7)
O1 0.0515(8) 0.0353(8) 0.0426(8) 0.0099(7) 0.0167(7) 0.0146(7)
O2 0.0550(9) 0.0390(9) 0.0560(9) 0.0161(7) 0.0201(8) 0.0174(8)
O3 0.0731(11) 0.0379(9) 0.0780(13) 0.0130(9) 0.0271(10) 0.0275(9)
O4 0.0433(7) 0.0306(8) 0.0355(7) 0.0023(6) 0.0017(6) 0.0041(6)
O5 0.0399(8) 0.0440(9) 0.0578(10) 0.0066(7) 0.0012(7) 0.0034(8)
O6 0.0549(10) 0.0540(12) 0.0600(11) 0.0229(9) 0.0037(8) -0.0077(9)
O7 0.0492(8) 0.0423(9) 0.0363(8) 0.0156(7) 0.0107(6) 0.0106(7)
C1 0.0369(9) 0.0338(11) 0.0293(9) 0.0018(8) 0.0026(8) 0.0069(8)
C2 0.0481(11) 0.0356(12) 0.0407(11) 0.0017(9) 0.0040(9) 0.0142(10)
C3 0.0602(14) 0.0522(15) 0.0551(14) -0.0001(12) 0.0142(12) 0.0269(13)
C4 0.0524(13) 0.0661(17) 0.0497(13) 0.0079(12) 0.0203(11) 0.0227(13)
C5 0.0452(11) 0.0474(13) 0.0413(11) 0.0094(10) 0.0110(9) 0.0101(10)
C6 0.0444(10) 0.0355(11) 0.0377(10) 0.0043(9) 0.0054(9) 0.0114(9)
C7 0.0387(9) 0.0312(10) 0.0306(9) 0.0034(8) 0.0010(8) 0.0054(8)
C8 0.0419(10) 0.0263(10) 0.0310(9) 0.0020(8) 0.0050(8) 0.0093(8)
C9 0.0495(11) 0.0350(11) 0.0381(11) 0.0103(9) 0.0053(9) 0.0073(9)
C10 0.0682(15) 0.0366(12) 0.0392(12) 0.0078(11) 0.0000(11) -0.0004(10)
C11 0.0575(13) 0.0400(13) 0.0406(11) -0.0027(10) -0.0085(10) 0.0101(10)
C12 0.0426(10) 0.0389(12) 0.0409(11) 0.0030(9) 0.0002(9) 0.0212(10)
C13 0.0468(10) 0.0267(10) 0.0335(9) 0.0056(8) 0.0059(8) 0.0125(8)
C14 0.0409(10) 0.0293(10) 0.0365(10) 0.0013(8) 0.0037(8) 0.0123(9)
C15 0.0535(12) 0.0359(12) 0.0534(13) 0.0081(10) 0.0164(11) 0.0142(11)
C16 0.0569(13) 0.0534(16) 0.0537(14) 0.0105(12) 0.0177(11) 0.0183(12)
C17 0.0669(15) 0.0567(16) 0.0599(15) 0.0043(13) 0.0217(13) 0.0313(14)
C18 0.0712(16) 0.0422(13) 0.0548(14) 0.0070(12) 0.0135(12) 0.0260(12)
C19 0.0429(10) 0.0323(10) 0.0335(10) 0.0011(8) -0.0015(8) 0.0114(9)
C20 0.0451(10) 0.0309(10) 0.0351(10) 0.0042(8) -0.0050(8) 0.0100(9)
C21 0.0657(14) 0.0351(12) 0.0545(13) 0.0076(10) 0.0021(12) 0.0193(11)
C22 0.0676(15) 0.0347(12) 0.0640(16) 0.0169(11) -0.0013(13) 0.0146(12)
C23 0.0587(13) 0.0440(14) 0.0558(14) 0.0225(11) 0.0017(12) 0.0080(12)
C24 0.0494(12) 0.0400(13) 0.0459(12) 0.0118(10) 0.0050(10) 0.0095(10)
Cl1 0.0735(4) 0.0640(4) 0.0754(5) 0.0299(4) 0.0333(4) 0.0159(4)
Cl2 0.0481(3) 0.0614(4) 0.0732(4) 0.0105(3) -0.0080(3) 0.0291(3)

loop_
_atom_type_symbol
_atom_type_description
_atom_type_scat_dispersion_real
_atom_type_scat_dispersion_imag
_atom_type_scat_source
C C 0.0033 0.0016 'International Tables Vol C Tables 4.2.6.8 and 6.1.1.4'
H H 0.0000 0.0000 'International Tables Vol C Tables 4.2.6.8 and 6.1.1.4'
N N 0.0061 0.0033 'International Tables Vol C Tables 4.2.6.8 and 6.1.1.4'
O O 0.0106 0.0060 'International Tables Vol C Tables 4.2.6.8 and 6.1.1.4'
Cl Cl 0.1484 0.1585 'International Tables Vol C Tables 4.2.6.8 and 6.1.1.4'
Zn Zn 0.2839 1.4301 'International Tables Vol C Tables 4.2.6.8 and 6.1.1.4'

loop_
_geom_angle_atom_site_label_1
_geom_angle_atom_site_label_2
_geom_angle_atom_site_label_3
_geom_angle
_geom_angle_publ_flag
O4 Zn1 O7 113.87(7) y
O4 Zn1 O1 96.40(7) y
O7 Zn1 O1 88.52(7) y
O4 Zn1 N2 109.12(7) y
O7 Zn1 N2 136.91(7) y
O1 Zn1 N2 89.69(7) y
O4 Zn1 N1 103.25(8) y
O7 Zn1 N1 90.52(7) y
O1 Zn1 N1 158.89(7) y
N2 Zn1 N1 76.73(7) y
C15 N1 C19 118.18(19) ?
C15 N1 Zn1 126.70(15) ?
C19 N1 Zn1 115.13(14) ?
C24 N2 C20 118.58(19) ?
C24 N2 Zn1 124.50(16) ?
C20 N2 Zn1 116.90(14) ?
C7 O1 Zn1 124.19(13) ?
C2 O3 H3B 106(2) ?
C14 O4 Zn1 117.68(13) ?
C9 O6 H6B 106(2) ?
Zn1 O7 H7B 100.3(17) ?
Zn1 O7 H7A 122.6(18) ?
H7B O7 H7A 105(3) ?
C6 C1 C2 118.89(19) ?
C6 C1 C7 120.63(19) ?
C2 C1 C7 120.48(19) ?
O3 C2 C3 118.2(2) ?
O3 C2 C1 121.9(2) ?
C3 C2 C1 119.9(2) ?
C4 C3 C2 120.2(2) ?
C4 C3 H3A 119.9 ?
C2 C3 H3A 119.9 ?
C3 C4 C5 120.1(2) ?
C3 C4 H4A 119.9 ?
C5 C4 H4A 119.9 ?
C6 C5 C4 120.6(2) ?
C6 C5 Cl1 120.34(19) ?
C4 C5 Cl1 119.05(18) ?
C5 C6 C1 120.3(2) ?
C5 C6 H6A 119.9 ?
C1 C6 H6A 119.9 ?
O2 C7 O1 123.97(19) ?
O2 C7 C1 117.45(19) ?
O1 C7 C1 118.57(18) ?
C13 C8 C9 118.82(19) ?
C13 C8 C14 120.88(18) ?
C9 C8 C14 120.28(18) ?
O6 C9 C10 118.4(2) ?
O6 C9 C8 121.2(2) ?
C10 C9 C8 120.3(2) ?
C11 C10 C9 120.0(2) ?
C11 C10 H10A 120.0 ?
C9 C10 H10A 120.0 ?
C10 C11 C12 119.7(2) ?
C10 C11 H11A 120.2 ?
C12 C11 H11A 120.2 ?
C13 C12 C11 121.4(2) ?
C13 C12 Cl2 120.20(17) ?
C11 C12 Cl2 118.42(17) ?
C12 C13 C8 119.75(19) ?
C12 C13 H13A 120.1 ?
C8 C13 H13A 120.1 ?
O5 C14 O4 123.54(19) ?
O5 C14 C8 118.04(18) ?
O4 C14 C8 118.40(17) ?
N1 C15 C16 123.1(2) ?
N1 C15 H15A 118.4 ?
C16 C15 H15A 118.4 ?
C15 C16 C17 119.0(2) ?
C15 C16 H16A 120.5 ?
C17 C16 H16A 120.5 ?
C18 C17 C16 118.3(2) ?
C18 C17 H17A 120.9 ?
C16 C17 H17A 120.9 ?
C19 C18 C17 120.1(2) ?
C19 C18 H18A 120.0 ?
C17 C18 H18A 120.0 ?
N1 C19 C18 121.3(2) ?
N1 C19 C20 115.92(18) ?
C18 C19 C20 122.8(2) ?
N2 C20 C21 121.5(2) ?
N2 C20 C19 115.30(18) ?
C21 C20 C19 123.2(2) ?
C22 C21 C20 119.3(2) ?
C22 C21 H21A 120.4 ?
C20 C21 H21A 120.4 ?
C23 C22 C21 119.5(2) ?
C23 C22 H22A 120.2 ?
C21 C22 H22A 120.2 ?
C22 C23 C24 119.2(2) ?
C22 C23 H23A 120.4 ?
C24 C23 H23A 120.4 ?
N2 C24 C23 121.9(2) ?
N2 C24 H24A 119.1 ?
C23 C24 H24A 119.1 ?

loop_
_geom_bond_atom_site_label_1
_geom_bond_atom_site_label_2
_geom_bond_distance
_geom_bond_publ_flag
Zn1 O4 1.9863(17) y
Zn1 O7 2.0507(17) y
Zn1 O1 2.0715(17) y
Zn1 N2 2.104(2) y
Zn1 N1 2.1514(19) y
N1 C15 1.339(3) ?
N1 C19 1.342(3) ?
N2 C24 1.342(3) ?
N2 C20 1.346(3) ?
O1 C7 1.263(3) ?
O2 C7 1.258(2) ?
O3 C2 1.348(3) ?
O3 H3B 0.82(3) ?
O4 C14 1.264(3) ?
O5 C14 1.254(2) ?
O6 C9 1.351(3) ?
O6 H6B 0.82(3) ?
O7 H7B 0.826(10) ?
O7 H7A 0.810(10) ?
C1 C6 1.389(3) ?
C1 C2 1.403(3) ?
C1 C7 1.488(3) ?
C2 C3 1.389(3) ?
C3 C4 1.367(4) ?
C3 H3A 0.9300 ?
C4 C5 1.380(4) ?
C4 H4A 0.9300 ?
C5 C6 1.372(3) ?
C5 Cl1 1.740(2) ?
C6 H6A 0.9300 ?
C8 C13 1.394(3) ?
C8 C9 1.396(3) ?
C8 C14 1.490(3) ?
C9 C10 1.389(3) ?
C10 C11 1.371(4) ?
C10 H10A 0.9300 ?
C11 C12 1.376(3) ?
C11 H11A 0.9300 ?
C12 C13 1.371(3) ?
C12 Cl2 1.736(2) ?
C13 H13A 0.9300 ?
C15 C16 1.356(3) ?
C15 H15A 0.9300 ?
C16 C17 1.380(4) ?
C16 H16A 0.9300 ?
C17 C18 1.372(4) ?
C17 H17A 0.9300 ?
C18 C19 1.372(3) ?
C18 H18A 0.9300 ?
C19 C20 1.479(3) ?
C20 C21 1.380(3) ?
C21 C22 1.379(4) ?
C21 H21A 0.9300 ?
C22 C23 1.352(4) ?
C22 H22A 0.9300 ?
C23 C24 1.389(3) ?
C23 H23A 0.9300 ?
C24 H24A 0.9300 ?

loop_
_geom_hbond_atom_site_label_D
_geom_hbond_atom_site_label_H
_geom_hbond_atom_site_label_A
_geom_hbond_site_symmetry_A
_geom_hbond_distance_DH
_geom_hbond_distance_HA
_geom_hbond_distance_DA
_geom_hbond_angle_DHA
_geom_hbond_publ_flag
O7 H7B O2 . 0.820(10) 1.850(10) 2.640(2) 160(2) y
O7 H7A O6 2_765 0.820(10) 1.980(10) 2.786(3) 171(2) y
O3 H3B O2 . 0.82(3) 1.78(2) 2.516(3) 148(3) y
O6 H6B O5 . 0.82(3) 1.74(2) 2.498(3) 152(2) y
C16 H16A Cl2 1_655 0.93 2.792 3.552(3) 140 y

loop_
_geom_torsion_atom_site_label_1
_geom_torsion_atom_site_label_2
_geom_torsion_atom_site_label_3
_geom_torsion_atom_site_label_4
_geom_torsion
O4 Zn1 N1 C15 -74.08(19)
O7 Zn1 N1 C15 40.62(19)
O1 Zn1 N1 C15 127.8(2)
N2 Zn1 N1 C15 179.06(19)
O4 Zn1 N1 C19 105.74(15)
O7 Zn1 N1 C19 -139.56(15)
O1 Zn1 N1 C19 -52.3(2)
N2 Zn1 N1 C19 -1.13(14)
O4 Zn1 N2 C24 80.39(18)
O7 Zn1 N2 C24 -103.76(18)
O1 Zn1 N2 C24 -16.27(17)
N1 Zn1 N2 C24 -179.96(18)
O4 Zn1 N2 C20 -98.18(15)
O7 Zn1 N2 C20 77.67(17)
O1 Zn1 N2 C20 165.16(14)
N1 Zn1 N2 C20 1.47(14)
O4 Zn1 O1 C7 69.96(17)
O7 Zn1 O1 C7 -43.90(17)
N2 Zn1 O1 C7 179.16(16)
N1 Zn1 O1 C7 -131.49(19)
O7 Zn1 O4 C14 -35.97(16)
O1 Zn1 O4 C14 -127.18(15)
N2 Zn1 O4 C14 140.92(14)
N1 Zn1 O4 C14 60.59(16)
C6 C1 C2 O3 -179.4(2)
C7 C1 C2 O3 1.0(3)
C6 C1 C2 C3 1.3(3)
C7 C1 C2 C3 -178.3(2)
O3 C2 C3 C4 178.8(2)
C1 C2 C3 C4 -1.9(4)
C2 C3 C4 C5 1.5(4)
C3 C4 C5 C6 -0.4(4)
C3 C4 C5 Cl1 179.7(2)
C4 C5 C6 C1 -0.2(3)
Cl1 C5 C6 C1 179.72(16)
C2 C1 C6 C5 -0.2(3)
C7 C1 C6 C5 179.32(19)
Zn1 O1 C7 O2 20.1(3)
Zn1 O1 C7 C1 -159.64(13)
C6 C1 C7 O2 173.64(19)
C2 C1 C7 O2 -6.8(3)
C6 C1 C7 O1 -6.6(3)
C2 C1 C7 O1 172.97(19)
C13 C8 C9 O6 -179.5(2)
C14 C8 C9 O6 -0.9(3)
C13 C8 C9 C10 -0.3(3)
C14 C8 C9 C10 178.3(2)
O6 C9 C10 C11 179.2(2)
C8 C9 C10 C11 -0.1(4)
C9 C10 C11 C12 1.1(4)
C10 C11 C12 C13 -1.8(4)
C10 C11 C12 Cl2 178.80(19)
C11 C12 C13 C8 1.4(3)
Cl2 C12 C13 C8 -179.18(15)
C9 C8 C13 C12 -0.4(3)
C14 C8 C13 C12 -178.97(18)
Zn1 O4 C14 O5 0.9(3)
Zn1 O4 C14 C8 -177.68(13)
C13 C8 C14 O5 -178.77(19)
C9 C8 C14 O5 2.7(3)
C13 C8 C14 O4 -0.1(3)
C9 C8 C14 O4 -178.68(19)
C19 N1 C15 C16 -1.0(3)
Zn1 N1 C15 C16 178.78(19)
N1 C15 C16 C17 0.7(4)
C15 C16 C17 C18 0.2(4)
C16 C17 C18 C19 -0.8(4)
C15 N1 C19 C18 0.4(3)
Zn1 N1 C19 C18 -179.41(17)
C15 N1 C19 C20 -179.48(18)
Zn1 N1 C19 C20 0.7(2)
C17 C18 C19 N1 0.5(4)
C17 C18 C19 C20 -179.6(2)
C24 N2 C20 C21 -0.4(3)
Zn1 N2 C20 C21 178.29(16)
C24 N2 C20 C19 179.77(18)
Zn1 N2 C20 C19 -1.6(2)
N1 C19 C20 N2 0.6(3)
C18 C19 C20 N2 -179.3(2)
N1 C19 C20 C21 -179.3(2)
C18 C19 C20 C21 0.8(3)
N2 C20 C21 C22 -0.1(3)
C19 C20 C21 C22 179.8(2)
C20 C21 C22 C23 0.3(4)
C21 C22 C23 C24 -0.1(4)
C20 N2 C24 C23 0.6(3)
Zn1 N2 C24 C23 -177.97(17)
C22 C23 C24 N2 -0.3(4)
